data_4104614
loop_
_publ_author_name
'Marc D. Walter'
'Rebecca A. Moorhouse'
'Stephanie A. Urbin'
'Peter S. White'
'Maurice Brookhart'

_publ_section_title
;
 \g-Agostic Species as Key Intermediates in the Vinyl Addition
 Polymerization of Norbornene with Cationic (allyl)Pd Catalysts: Synthesis
 and Mechanistic Insights
;
_journal_name_full 'Journal of the American Chemical Society'
_journal_page_first 9055
_journal_page_last 9069
_journal_paper_doi 10.1021/ja9025598
_journal_volume 131
_journal_year 2009
_chemical_formula_sum 'C22 H35 F6 Pd Sb'
_chemical_formula_weight 641.65
_chemical_name_systematic
;
 ?
;
_space_group_IT_number 14
_symmetry_cell_setting monoclinic
_symmetry_space_group_name_Hall '-P 2ybc'
_symmetry_space_group_name_H-M 'P 1 21/c 1'
_atom_sites_solution_hydrogens geom
_atom_sites_solution_primary direct
_atom_sites_solution_secondary difmap
_audit_creation_method SHELXL-97
_cell_angle_alpha 90.00
_cell_angle_beta 98.137(3)
_cell_angle_gamma 90.00
_cell_formula_units_Z 4
_cell_length_a 9.2362(4)
_cell_length_b 12.7024(6)
_cell_length_c 20.4499(9)
_cell_measurement_reflns_used 5306
_cell_measurement_temperature 100(2)
_cell_measurement_theta_max 68.69
_cell_measurement_theta_min 4.37
_cell_volume 2375.07(19)
_computing_cell_refinement 'Bruker SAINT'
_computing_data_collection 'Bruker APEX2'
_computing_data_reduction 'Bruker SAINT'
_computing_molecular_graphics 'Bruker SHELXTL'
_computing_publication_material 'Bruker SHELXTL'
_computing_structure_refinement 'SHELXL-97 (Sheldrick, 2008)'
_computing_structure_solution 'SHELXS-97 (Sheldrick, 2008)'
_diffrn_ambient_temperature 100(2)
_diffrn_measured_fraction_theta_full 0.996
_diffrn_measured_fraction_theta_max 0.996
_diffrn_measurement_device_type 'Bruker APEX-II CCD'
_diffrn_measurement_method '\f and \w scans'
_diffrn_radiation_monochromator graphite
_diffrn_radiation_source 'fine-focus sealed tube'
_diffrn_radiation_type CuK\a
_diffrn_radiation_wavelength 1.54178
_diffrn_reflns_av_R_equivalents 0.0454
_diffrn_reflns_av_sigmaI/netI 0.0355
_diffrn_reflns_limit_h_max 10
_diffrn_reflns_limit_h_min -10
_diffrn_reflns_limit_k_max 14
_diffrn_reflns_limit_k_min -15
_diffrn_reflns_limit_l_max 23
_diffrn_reflns_limit_l_min -24
_diffrn_reflns_number 18123
_diffrn_reflns_theta_full 66.57
_diffrn_reflns_theta_max 66.57
_diffrn_reflns_theta_min 4.37
_exptl_absorpt_coefficient_mu 15.610
_exptl_absorpt_correction_T_max 0.5091
_exptl_absorpt_correction_T_min 0.1463
_exptl_absorpt_correction_type multi-scan
_exptl_absorpt_process_details SADABS
_exptl_crystal_colour yellow
_exptl_crystal_density_diffrn 1.794
_exptl_crystal_description plate
_exptl_crystal_F_000 1272
_exptl_crystal_size_max 0.20
_exptl_crystal_size_mid 0.10
_exptl_crystal_size_min 0.05
_refine_diff_density_max 1.260
_refine_diff_density_min -0.726
_refine_diff_density_rms 0.102
_refine_ls_extinction_method none
_refine_ls_goodness_of_fit_ref 1.012
_refine_ls_hydrogen_treatment mixed
_refine_ls_matrix_type full
_refine_ls_number_parameters 295
_refine_ls_number_reflns 4176
_refine_ls_number_restraints 0
_refine_ls_restrained_S_all 1.012
_refine_ls_R_factor_all 0.0369
_refine_ls_R_factor_gt 0.0307
_refine_ls_shift/su_max 0.001
_refine_ls_shift/su_mean 0.000
_refine_ls_structure_factor_coef Fsqd
_refine_ls_weighting_details 'calc w=1/[\s^2^(Fo^2^)+(0.0485P)^2^+0.6874P] where P=(Fo^2^+2Fc^2^)/3'
_refine_ls_weighting_scheme calc
_refine_ls_wR_factor_gt 0.0758
_refine_ls_wR_factor_ref 0.0788
_reflns_number_gt 3673
_reflns_number_total 4176
_reflns_threshold_expression >2sigma(I)
_cod_data_source_file ja9025598_si_005.cif
_cod_data_source_block c08358
_cod_original_cell_volume 2375.07(18)
_cod_original_sg_symbol_H-M 'P 1 21/c 1 '
_cod_database_code 4104614

loop_
_symmetry_equiv_pos_as_xyz
'x, y, z'
'-x, y+1/2, -z+1/2'
'-x, -y, -z'
'x, -y-1/2, z-1/2'

loop_
_atom_site_label
_atom_site_type_symbol
_atom_site_fract_x
_atom_site_fract_y
_atom_site_fract_z
_atom_site_U_iso_or_equiv
_atom_site_adp_type
_atom_site_occupancy
_atom_site_symmetry_multiplicity
_atom_site_calc_flag
_atom_site_refinement_flags
C1 C 0.7590(4) 0.2901(3) 0.4380(2) 0.0196(8) Uani 1 1 d .
C2 C 0.6607(4) 0.2274(3) 0.46416(19) 0.0200(8) Uani 1 1 d .
C3 C 0.7134(5) 0.1282(3) 0.5013(2) 0.0268(9) Uani 1 1 d .
H3A H 0.8110 0.1098 0.4914 0.040 Uiso 1 1 calc R
H3B H 0.6455 0.0704 0.4877 0.040 Uiso 1 1 calc R
H3C H 0.7178 0.1402 0.5489 0.040 Uiso 1 1 calc R
C4 C 0.5038(4) 0.2577(3) 0.4671(2) 0.0221(8) Uani 1 1 d .
H4A H 0.4801 0.3236 0.4421 0.027 Uiso 1 1 calc R
H4B H 0.4895 0.2699 0.5136 0.027 Uiso 1 1 calc R
C5 C 0.4024(4) 0.1693(3) 0.4375(2) 0.0216(8) Uani 1 1 d .
H5 H 0.3961 0.1136 0.4716 0.026 Uiso 1 1 calc R
C6 C 0.4514(4) 0.1193(3) 0.37523(18) 0.0174(8) Uani 1 1 d .
H6 H 0.4671 0.0423 0.3837 0.021 Uiso 1 1 calc R
C7 C 0.3211(4) 0.1322(3) 0.3215(2) 0.0211(8) Uani 1 1 d .
H7 H 0.3429 0.1250 0.2752 0.025 Uiso 1 1 calc R
C8 C 0.2013(4) 0.0556(3) 0.3410(2) 0.0236(9) Uani 1 1 d .
H8A H 0.1213 0.0460 0.3039 0.028 Uiso 1 1 calc R
H8B H 0.2437 -0.0140 0.3545 0.028 Uiso 1 1 calc R
C9 C 0.1451(4) 0.1124(3) 0.4002(2) 0.0264(9) Uani 1 1 d .
H9A H 0.0413 0.1332 0.3890 0.032 Uiso 1 1 calc R
H9B H 0.1559 0.0669 0.4400 0.032 Uiso 1 1 calc R
C10 C 0.2461(4) 0.2102(3) 0.4110(2) 0.0228(9) Uani 1 1 d .
H10 H 0.2096 0.2677 0.4377 0.027 Uiso 1 1 calc R
C11 C 0.2607(4) 0.2403(3) 0.33918(19) 0.0214(8) Uani 1 1 d .
H11A H 0.3312 0.2984 0.3364 0.026 Uiso 1 1 calc R
H11B H 0.1656 0.2573 0.3126 0.026 Uiso 1 1 calc R
C12 C 0.5898(4) 0.1869(3) 0.24304(19) 0.0208(8) Uani 1 1 d .
C13 C 0.6372(4) 0.0875(3) 0.26329(18) 0.0188(8) Uani 1 1 d .
C14 C 0.7926(4) 0.0769(3) 0.2490(2) 0.0241(9) Uani 1 1 d .
H14 H 0.8535 0.0217 0.2746 0.029 Uiso 1 1 calc R
C15 C 0.8469(4) 0.1902(3) 0.2591(2) 0.0242(9) Uani 1 1 d .
C16 C 0.7164(4) 0.2396(4) 0.2159(2) 0.0249(9) Uani 1 1 d .
H16 H 0.7144 0.3182 0.2136 0.030 Uiso 1 1 calc R
C17 C 0.7250(5) 0.1795(4) 0.1492(2) 0.0311(10) Uani 1 1 d .
H17A H 0.6277 0.1758 0.1218 0.037 Uiso 1 1 calc R
H17B H 0.7947 0.2141 0.1235 0.037 Uiso 1 1 calc R
C18 C 0.7792(5) 0.0690(4) 0.1725(2) 0.0312(10) Uani 1 1 d .
H18A H 0.8750 0.0531 0.1583 0.037 Uiso 1 1 calc R
H18B H 0.7079 0.0141 0.1551 0.037 Uiso 1 1 calc R
C19 C 0.7546(4) 0.4078(3) 0.4202(2) 0.0243(9) Uani 1 1 d .
C20 C 0.9020(5) 0.4338(4) 0.3982(3) 0.0465(14) Uani 1 1 d .
H20A H 0.9122 0.5104 0.3949 0.070 Uiso 1 1 calc R
H20B H 0.9070 0.4018 0.3550 0.070 Uiso 1 1 calc R
H20C H 0.9811 0.4061 0.4306 0.070 Uiso 1 1 calc R
C21 C 0.7388(6) 0.4703(4) 0.4828(2) 0.0395(11) Uani 1 1 d .
H21A H 0.7452 0.5458 0.4738 0.059 Uiso 1 1 calc R
H21B H 0.8172 0.4503 0.5181 0.059 Uiso 1 1 calc R
H21C H 0.6438 0.4547 0.4967 0.059 Uiso 1 1 calc R
C22 C 0.6342(5) 0.4414(3) 0.3649(2) 0.0334(10) Uani 1 1 d .
H22A H 0.5383 0.4284 0.3786 0.050 Uiso 1 1 calc R
H22B H 0.6428 0.4007 0.3249 0.050 Uiso 1 1 calc R
H22C H 0.6444 0.5166 0.3558 0.050 Uiso 1 1 calc R
F1 F 0.8603(3) -0.3192(2) 0.32767(14) 0.0375(6) Uani 1 1 d .
F2 F 0.9392(4) -0.2495(3) 0.44981(15) 0.0539(8) Uani 1 1 d .
F3 F 0.9734(3) -0.1291(2) 0.34608(17) 0.0511(8) Uani 1 1 d .
F4 F 0.6908(3) -0.15210(19) 0.30049(12) 0.0309(6) Uani 1 1 d .
F5 F 0.6595(3) -0.2752(3) 0.40165(16) 0.0484(8) Uani 1 1 d .
F6 F 0.7675(5) -0.0807(3) 0.42166(17) 0.0712(11) Uani 1 1 d .
Pd1 Pd 0.64641(3) 0.18330(2) 0.353051(13) 0.01671(10) Uani 1 1 d .
Sb1 Sb 0.81658(3) -0.19936(2) 0.375452(13) 0.02209(10) Uani 1 1 d .
H15B H 0.941(5) 0.201(3) 0.242(2) 0.021(12) Uiso 1 1 d .
H12 H 0.488(5) 0.207(3) 0.230(2) 0.023(12) Uiso 1 1 d .
H13 H 0.587(5) 0.029(3) 0.271(2) 0.020(11) Uiso 1 1 d .
H15A H 0.853(5) 0.217(3) 0.303(2) 0.023(12) Uiso 1 1 d .
H1 H 0.858(5) 0.263(4) 0.446(2) 0.024(12) Uiso 1 1 d .

loop_
_atom_site_aniso_label
_atom_site_aniso_U_11
_atom_site_aniso_U_22
_atom_site_aniso_U_33
_atom_site_aniso_U_23
_atom_site_aniso_U_13
_atom_site_aniso_U_12
C1 0.0192(19) 0.020(2) 0.018(2) 0.0001(16) -0.0036(15) 0.0010(15)
C2 0.027(2) 0.0165(19) 0.0155(19) -0.0008(16) -0.0011(15) -0.0012(16)
C3 0.035(2) 0.022(2) 0.021(2) 0.0043(17) -0.0051(17) 0.0014(18)
C4 0.0261(19) 0.022(2) 0.019(2) -0.0002(17) 0.0065(16) 0.0012(16)
C5 0.0225(19) 0.026(2) 0.018(2) 0.0027(17) 0.0078(15) 0.0015(16)
C6 0.0149(16) 0.0189(19) 0.0190(19) 0.0050(16) 0.0046(14) -0.0045(14)
C7 0.0144(16) 0.029(2) 0.020(2) -0.0017(17) 0.0036(15) -0.0039(16)
C8 0.0186(18) 0.024(2) 0.028(2) 0.0036(18) 0.0045(15) -0.0031(16)
C9 0.0202(18) 0.033(2) 0.026(2) 0.0079(19) 0.0052(16) 0.0006(17)
C10 0.0201(19) 0.026(2) 0.023(2) 0.0018(17) 0.0076(16) 0.0016(16)
C11 0.0178(17) 0.023(2) 0.022(2) 0.0049(17) -0.0007(15) 0.0018(15)
C12 0.0201(19) 0.028(2) 0.0143(19) 0.0018(16) 0.0021(15) 0.0014(16)
C13 0.0201(18) 0.022(2) 0.0138(19) -0.0021(16) 0.0016(14) -0.0021(16)
C14 0.0197(19) 0.030(2) 0.025(2) 0.0029(18) 0.0083(16) 0.0020(16)
C15 0.0175(19) 0.034(2) 0.021(2) 0.0007(18) 0.0018(16) -0.0050(16)
C16 0.027(2) 0.026(2) 0.022(2) 0.0065(18) 0.0047(17) -0.0021(17)
C17 0.0209(19) 0.053(3) 0.020(2) 0.007(2) 0.0037(16) 0.0004(19)
C18 0.027(2) 0.041(3) 0.029(2) -0.005(2) 0.0136(17) 0.0011(19)
C19 0.0221(19) 0.020(2) 0.030(2) 0.0003(17) -0.0008(16) -0.0034(16)
C20 0.032(2) 0.026(3) 0.083(4) 0.013(3) 0.016(3) -0.002(2)
C21 0.060(3) 0.024(2) 0.032(3) -0.003(2) -0.001(2) -0.004(2)
C22 0.036(2) 0.021(2) 0.040(3) 0.009(2) -0.004(2) 0.0000(18)
F1 0.0506(16) 0.0304(14) 0.0327(15) -0.0008(12) 0.0107(12) 0.0086(12)
F2 0.0494(17) 0.070(2) 0.0355(17) 0.0065(16) -0.0169(13) -0.0061(16)
F3 0.0262(13) 0.0422(16) 0.084(2) 0.0238(16) 0.0052(14) -0.0125(12)
F4 0.0303(12) 0.0273(13) 0.0327(14) 0.0047(11) -0.0037(10) -0.0006(11)
F5 0.0315(14) 0.067(2) 0.0510(18) 0.0186(16) 0.0206(13) -0.0067(14)
F6 0.095(3) 0.062(2) 0.054(2) -0.0391(18) -0.0003(19) 0.026(2)
Pd1 0.01405(14) 0.02072(16) 0.01524(16) 0.00056(11) 0.00169(10) -0.00250(10)
Sb1 0.01954(14) 0.02726(16) 0.01963(15) -0.00388(11) 0.00327(10) -0.00314(10)

loop_
_atom_type_symbol
_atom_type_description
_atom_type_scat_dispersion_real
_atom_type_scat_dispersion_imag
_atom_type_scat_source
C C 0.0181 0.0091 'International Tables Vol C Tables 4.2.6.8 and 6.1.1.4'
H H 0.0000 0.0000 'International Tables Vol C Tables 4.2.6.8 and 6.1.1.4'
F F 0.0727 0.0534 'International Tables Vol C Tables 4.2.6.8 and 6.1.1.4'
Pd Pd 0.1215 3.9337 'International Tables Vol C Tables 4.2.6.8 and 6.1.1.4'
Sb Sb -0.0562 5.8946 'International Tables Vol C Tables 4.2.6.8 and 6.1.1.4'

loop_
_geom_angle_atom_site_label_1
_geom_angle_atom_site_label_2
_geom_angle_atom_site_label_3
_geom_angle
C2 C1 C19 131.3(4)
C2 C1 Pd1 72.7(2)
C19 C1 Pd1 113.3(3)
C2 C1 H1 113(3)
C19 C1 H1 112(3)
Pd1 C1 H1 104(3)
C1 C2 C4 124.1(4)
C1 C2 C3 119.6(4)
C4 C2 C3 115.7(4)
C1 C2 Pd1 73.0(2)
C4 C2 Pd1 100.3(2)
C3 C2 Pd1 105.0(3)
C2 C3 H3A 109.5
C2 C3 H3B 109.5
H3A C3 H3B 109.5
C2 C3 H3C 109.5
H3A C3 H3C 109.5
H3B C3 H3C 109.5
C2 C4 C5 109.6(3)
C2 C4 H4A 109.8
C5 C4 H4A 109.8
C2 C4 H4B 109.8
C5 C4 H4B 109.8
H4A C4 H4B 108.2
C4 C5 C6 113.1(3)
C4 C5 C10 112.2(3)
C6 C5 C10 102.4(3)
C4 C5 H5 109.6
C6 C5 H5 109.6
C10 C5 H5 109.6
C7 C6 C5 104.9(3)
C7 C6 Pd1 114.9(2)
C5 C6 Pd1 112.4(2)
C7 C6 H6 108.1
C5 C6 H6 108.1
Pd1 C6 H6 108.1
C6 C7 C11 101.6(3)
C6 C7 C8 105.4(3)
C11 C7 C8 101.6(3)
C6 C7 H7 115.4
C11 C7 H7 115.4
C8 C7 H7 115.4
C9 C8 C7 103.6(3)
C9 C8 H8A 111.0
C7 C8 H8A 111.0
C9 C8 H8B 111.0
C7 C8 H8B 111.0
H8A C8 H8B 109.0
C10 C9 C8 102.7(3)
C10 C9 H9A 111.2
C8 C9 H9A 111.2
C10 C9 H9B 111.2
C8 C9 H9B 111.2
H9A C9 H9B 109.1
C11 C10 C9 101.4(3)
C11 C10 C5 102.3(3)
C9 C10 C5 107.0(3)
C11 C10 H10 114.9
C9 C10 H10 114.9
C5 C10 H10 114.9
C10 C11 C7 94.8(3)
C10 C11 H11A 112.8
C7 C11 H11A 112.8
C10 C11 H11B 112.8
C7 C11 H11B 112.8
H11A C11 H11B 110.2
C13 C12 C16 106.5(3)
C13 C12 Pd1 70.2(2)
C16 C12 Pd1 107.1(3)
C13 C12 H12 125(3)
C16 C12 H12 123(3)
Pd1 C12 H12 111(3)
C12 C13 C14 107.0(3)
C12 C13 Pd1 73.5(2)
C14 C13 Pd1 106.6(3)
C12 C13 H13 131(3)
C14 C13 H13 119(3)
Pd1 C13 H13 106(3)
C13 C14 C15 101.1(3)
C13 C14 C18 105.0(3)
C15 C14 C18 100.0(3)
C13 C14 H14 116.1
C15 C14 H14 116.1
C18 C14 H14 116.1
C16 C15 C14 95.3(3)
C16 C15 H15B 114(3)
C14 C15 H15B 112(2)
C16 C15 H15A 110(3)
C14 C15 H15A 116(3)
H15B C15 H15A 110(4)
C12 C16 C15 101.2(3)
C12 C16 C17 103.8(3)
C15 C16 C17 99.8(3)
C12 C16 H16 116.5
C15 C16 H16 116.5
C17 C16 H16 116.5
C18 C17 C16 103.2(3)
C18 C17 H17A 111.1
C16 C17 H17A 111.1
C18 C17 H17B 111.1
C16 C17 H17B 111.1
H17A C17 H17B 109.1
C17 C18 C14 103.2(3)
C17 C18 H18A 111.1
C14 C18 H18A 111.1
C17 C18 H18B 111.1
C14 C18 H18B 111.1
H18A C18 H18B 109.1
C20 C19 C22 107.8(4)
C20 C19 C21 109.2(4)
C22 C19 C21 109.2(4)
C20 C19 C1 106.6(3)
C22 C19 C1 116.0(3)
C21 C19 C1 107.9(4)
C19 C20 H20A 109.5
C19 C20 H20B 109.5
H20A C20 H20B 109.5
C19 C20 H20C 109.5
H20A C20 H20C 109.5
H20B C20 H20C 109.5
C19 C21 H21A 109.5
C19 C21 H21B 109.5
H21A C21 H21B 109.5
C19 C21 H21C 109.5
H21A C21 H21C 109.5
H21B C21 H21C 109.5
C19 C22 H22A 109.5
C19 C22 H22B 109.5
H22A C22 H22B 109.5
C19 C22 H22C 109.5
H22A C22 H22C 109.5
H22B C22 H22C 109.5
C6 Pd1 C13 91.90(15)
C6 Pd1 C12 98.09(15)
C13 Pd1 C12 36.31(15)
C6 Pd1 C2 79.20(14)
C13 Pd1 C2 160.25(14)
C12 Pd1 C2 161.87(14)
C6 Pd1 C1 111.90(15)
C13 Pd1 C1 155.14(14)
C12 Pd1 C1 138.95(14)
C2 Pd1 C1 34.26(14)
F6 Sb1 F3 91.83(18)
F6 Sb1 F2 91.46(16)
F3 Sb1 F2 90.92(14)
F6 Sb1 F5 90.98(18)
F3 Sb1 F5 177.07(15)
F2 Sb1 F5 89.81(14)
F6 Sb1 F1 178.32(16)
F3 Sb1 F1 89.21(14)
F2 Sb1 F1 89.84(14)
F5 Sb1 F1 87.96(14)
F6 Sb1 F4 89.35(14)
F3 Sb1 F4 90.18(12)
F2 Sb1 F4 178.61(13)
F5 Sb1 F4 89.04(12)
F1 Sb1 F4 89.33(12)

loop_
_geom_bond_atom_site_label_1
_geom_bond_atom_site_label_2
_geom_bond_distance
C1 C2 1.371(6)
C1 C19 1.539(5)
C1 Pd1 2.330(4)
C1 H1 0.97(5)
C2 C4 1.509(5)
C2 C3 1.517(6)
C2 Pd1 2.326(4)
C3 H3A 0.9800
C3 H3B 0.9800
C3 H3C 0.9800
C4 C5 1.531(6)
C4 H4A 0.9900
C4 H4B 0.9900
C5 C6 1.547(5)
C5 C10 1.558(5)
C5 H5 1.0000
C6 C7 1.519(5)
C6 Pd1 2.084(3)
C6 H6 1.0000
C7 C11 1.545(6)
C7 C8 1.566(5)
C7 H7 1.0000
C8 C9 1.560(6)
C8 H8A 0.9900
C8 H8B 0.9900
C9 C10 1.550(6)
C9 H9A 0.9900
C9 H9B 0.9900
C10 C11 1.542(6)
C10 H10 1.0000
C11 H11A 0.9900
C11 H11B 0.9900
C12 C13 1.381(6)
C12 C16 1.519(5)
C12 Pd1 2.237(4)
C12 H12 0.98(5)
C13 C14 1.511(5)
C13 Pd1 2.194(4)
C13 H13 0.90(4)
C14 C15 1.529(6)
C14 C18 1.555(6)
C14 H14 1.0000
C15 C16 1.524(6)
C15 H15B 0.99(5)
C15 H15A 0.95(5)
C16 C17 1.575(6)
C16 H16 1.0000
C17 C18 1.542(6)
C17 H17A 0.9900
C17 H17B 0.9900
C18 H18A 0.9900
C18 H18B 0.9900
C19 C20 1.529(6)
C19 C22 1.530(6)
C19 C21 1.531(6)
C20 H20A 0.9800
C20 H20B 0.9800
C20 H20C 0.9800
C21 H21A 0.9800
C21 H21B 0.9800
C21 H21C 0.9800
C22 H22A 0.9800
C22 H22B 0.9800
C22 H22C 0.9800
F1 Sb1 1.883(3)
F2 Sb1 1.874(3)
F3 Sb1 1.871(3)
F4 Sb1 1.886(2)
F5 Sb1 1.882(3)
F6 Sb1 1.869(3)

loop_
_geom_torsion_atom_site_label_1
_geom_torsion_atom_site_label_2
_geom_torsion_atom_site_label_3
_geom_torsion_atom_site_label_4
_geom_torsion
C19 C1 C2 C4 15.0(7)
Pd1 C1 C2 C4 -91.1(4)
C19 C1 C2 C3 -156.0(4)
Pd1 C1 C2 C3 97.9(3)
C19 C1 C2 Pd1 106.1(4)
C1 C2 C4 C5 128.5(4)
C3 C2 C4 C5 -60.3(4)
Pd1 C2 C4 C5 52.0(3)
C2 C4 C5 C6 -40.0(4)
C2 C4 C5 C10 -155.3(3)
C4 C5 C6 C7 -123.0(3)
C10 C5 C6 C7 -2.0(4)
C4 C5 C6 Pd1 2.6(4)
C10 C5 C6 Pd1 123.6(3)
C5 C6 C7 C11 35.9(4)
Pd1 C6 C7 C11 -88.1(3)
C5 C6 C7 C8 -69.7(4)
Pd1 C6 C7 C8 166.2(2)
C6 C7 C8 C9 74.1(4)
C11 C7 C8 C9 -31.6(4)
C7 C8 C9 C10 -3.9(4)
C8 C9 C10 C11 38.2(4)
C8 C9 C10 C5 -68.5(4)
C4 C5 C10 C11 88.9(4)
C6 C5 C10 C11 -32.7(4)
C4 C5 C10 C9 -165.0(3)
C6 C5 C10 C9 73.4(4)
C9 C10 C11 C7 -57.0(3)
C5 C10 C11 C7 53.4(3)
C6 C7 C11 C10 -54.6(3)
C8 C7 C11 C10 54.0(3)
C16 C12 C13 C14 -0.2(4)
Pd1 C12 C13 C14 -102.8(3)
C16 C12 C13 Pd1 102.6(3)
C12 C13 C14 C15 32.3(4)
Pd1 C13 C14 C15 -45.1(3)
C12 C13 C14 C18 -71.4(4)
Pd1 C13 C14 C18 -148.8(3)
C13 C14 C15 C16 -49.4(4)
C18 C14 C15 C16 58.2(3)
C13 C12 C16 C15 -32.2(4)
Pd1 C12 C16 C15 41.6(4)
C13 C12 C16 C17 70.9(4)
Pd1 C12 C16 C17 144.7(3)
C14 C15 C16 C12 49.2(4)
C14 C15 C16 C17 -57.1(3)
C12 C16 C17 C18 -69.3(4)
C15 C16 C17 C18 34.9(4)
C16 C17 C18 C14 1.1(4)
C13 C14 C18 C17 67.8(4)
C15 C14 C18 C17 -36.7(4)
C2 C1 C19 C20 175.5(5)
Pd1 C1 C19 C20 -97.5(4)
C2 C1 C19 C22 -64.5(6)
Pd1 C1 C19 C22 22.5(4)
C2 C1 C19 C21 58.3(6)
Pd1 C1 C19 C21 145.3(3)
C7 C6 Pd1 C13 -57.1(3)
C5 C6 Pd1 C13 -177.0(3)
C7 C6 Pd1 C12 -21.2(3)
C5 C6 Pd1 C12 -141.1(3)
C7 C6 Pd1 C2 140.7(3)
C5 C6 Pd1 C2 20.7(3)
C7 C6 Pd1 C1 130.3(3)
C5 C6 Pd1 C1 10.3(3)
C12 C13 Pd1 C6 101.1(2)
C14 C13 Pd1 C6 -155.6(3)
C14 C13 Pd1 C12 103.3(4)
C12 C13 Pd1 C2 163.6(4)
C14 C13 Pd1 C2 -93.1(5)
C12 C13 Pd1 C1 -95.3(4)
C14 C13 Pd1 C1 8.0(5)
C13 C12 Pd1 C6 -82.1(2)
C16 C12 Pd1 C6 176.0(3)
C16 C12 Pd1 C13 -101.9(4)
C13 C12 Pd1 C2 -162.1(4)
C16 C12 Pd1 C2 96.0(5)
C13 C12 Pd1 C1 140.4(2)
C16 C12 Pd1 C1 38.5(4)
C1 C2 Pd1 C6 -162.7(3)
C4 C2 Pd1 C6 -39.9(2)
C3 C2 Pd1 C6 80.4(3)
C1 C2 Pd1 C13 132.9(4)
C4 C2 Pd1 C13 -104.4(4)
C3 C2 Pd1 C13 15.9(6)
C1 C2 Pd1 C12 -79.7(5)
C4 C2 Pd1 C12 43.0(6)
C3 C2 Pd1 C12 163.4(4)
C4 C2 Pd1 C1 122.7(4)
C3 C2 Pd1 C1 -117.0(4)
C2 C1 Pd1 C6 18.4(3)
C19 C1 Pd1 C6 -109.8(3)
C2 C1 Pd1 C13 -143.9(3)
C19 C1 Pd1 C13 87.9(4)
C2 C1 Pd1 C12 152.2(2)
C19 C1 Pd1 C12 24.0(4)
C19 C1 Pd1 C2 -128.2(4)
